data_4034252
loop_
_publ_author_name
'Qiao, Liang'
'Duan, Zhongwei'
'Chen, Yinghan'
'Luan, Yepeng'
'Gu, Qianqun'
'Liu, Yan-Kai'
'Li, Dehai'

_publ_section_title
;
 Aspergiolides A and B: Core Structural Establishment and Synthesis of
 Structural Analogues.
;
_journal_issue 7
_journal_name_full 'The Journal of organic chemistry'
_journal_page_first 4451
_journal_page_last 4457
_journal_paper_doi 10.1021/acs.joc.8b03185
_journal_volume 84
_journal_year 2019
_chemical_formula_moiety C25H16O4
_chemical_formula_sum 'C25 H16 O4'
_chemical_formula_weight 380.38
_space_group_IT_number 14
_space_group_name_Hall '-P 2ybc'
_space_group_name_H-M_alt 'P 1 21/c 1'
_symmetry_cell_setting monoclinic
_symmetry_space_group_name_H-M 'P 1 21/c 1'
_atom_sites_solution_hydrogens geom
_atom_sites_solution_primary direct
_atom_sites_solution_secondary difmap
_audit_creation_method SHELXL-97
_cell_angle_alpha 90.00
_cell_angle_beta 105.578(7)
_cell_angle_gamma 90.00
_cell_formula_units_Z 4
_cell_length_a 9.417(4)
_cell_length_b 16.255(7)
_cell_length_c 12.488(5)
_cell_measurement_reflns_used 3247
_cell_measurement_temperature 296(2)
_cell_measurement_theta_max 25.00
_cell_measurement_theta_min 2.11
_cell_volume 1841.4(13)
_computing_structure_refinement 'SHELXL-97 (Sheldrick, 1997)'
_computing_structure_solution 'SHELXS-97 (Sheldrick, 1990)'
_diffrn_ambient_temperature 296(2)
_diffrn_measured_fraction_theta_full 1.000
_diffrn_measured_fraction_theta_max 1.000
_diffrn_measurement_device_type Bruker
_diffrn_radiation_monochromator graphite
_diffrn_radiation_source 'fine-focus sealed tube'
_diffrn_radiation_type MoK\a
_diffrn_radiation_wavelength 0.71073
_diffrn_reflns_av_R_equivalents 0.0383
_diffrn_reflns_av_sigmaI/netI 0.0444
_diffrn_reflns_limit_h_max 10
_diffrn_reflns_limit_h_min -11
_diffrn_reflns_limit_k_max 19
_diffrn_reflns_limit_k_min -12
_diffrn_reflns_limit_l_max 14
_diffrn_reflns_limit_l_min -14
_diffrn_reflns_number 9988
_diffrn_reflns_theta_full 25.00
_diffrn_reflns_theta_max 25.00
_diffrn_reflns_theta_min 2.11
_exptl_absorpt_coefficient_mu 0.093
_exptl_absorpt_correction_T_max 0.9799
_exptl_absorpt_correction_T_min 0.9763
_exptl_absorpt_correction_type multi-scan
_exptl_absorpt_process_details sadabs
_exptl_crystal_colour colorless
_exptl_crystal_density_diffrn 1.372
_exptl_crystal_density_method 'not measured'
_exptl_crystal_description block
_exptl_crystal_F_000 792
_exptl_crystal_size_max 0.26
_exptl_crystal_size_mid 0.24
_exptl_crystal_size_min 0.22
_refine_diff_density_max 0.120
_refine_diff_density_min -0.156
_refine_diff_density_rms 0.035
_refine_ls_extinction_method none
_refine_ls_goodness_of_fit_ref 1.069
_refine_ls_hydrogen_treatment mixed
_refine_ls_matrix_type full
_refine_ls_number_parameters 262
_refine_ls_number_reflns 3247
_refine_ls_number_restraints 1
_refine_ls_restrained_S_all 1.069
_refine_ls_R_factor_all 0.0877
_refine_ls_R_factor_gt 0.0435
_refine_ls_shift/su_max 0.000
_refine_ls_shift/su_mean 0.000
_refine_ls_structure_factor_coef Fsqd
_refine_ls_weighting_details 'calc w=1/[\s^2^(Fo^2^)+(0.0450P)^2^+0.0000P] where P=(Fo^2^+2Fc^2^)/3'
_refine_ls_weighting_scheme calc
_refine_ls_wR_factor_gt 0.0951
_refine_ls_wR_factor_ref 0.1128
_reflns_number_gt 1925
_reflns_number_total 3247
_reflns_threshold_expression >2sigma(I)
_cod_data_source_file jo8b03185_si_002.cif
_cod_data_source_block 2
_cod_original_cell_volume 1841.4(12)
_cod_original_sg_symbol_H-M P21/c
_cod_database_code 4034252

loop_
_symmetry_equiv_pos_as_xyz
'x, y, z'
'-x, y+1/2, -z+1/2'
'-x, -y, -z'
'x, -y-1/2, z-1/2'

loop_
_atom_site_label
_atom_site_type_symbol
_atom_site_fract_x
_atom_site_fract_y
_atom_site_fract_z
_atom_site_U_iso_or_equiv
_atom_site_adp_type
_atom_site_occupancy
_atom_site_symmetry_multiplicity
_atom_site_calc_flag
_atom_site_refinement_flags
O1 O 0.37388(17) 0.23163(10) 0.25077(12) 0.0706(5) Uani 1 1 d .
O2 O 0.12685(16) 0.10872(10) 0.26528(12) 0.0686(5) Uani 1 1 d .
O3 O 0.20073(14) 0.03031(9) 0.41363(11) 0.0524(4) Uani 1 1 d .
O4 O 0.6933(2) 0.09580(13) 0.82393(13) 0.1088(7) Uani 1 1 d .
C1 C 0.1871(2) 0.30741(14) 0.45082(17) 0.0586(6) Uani 1 1 d .
H1A H 0.2136 0.2662 0.5042 0.070 Uiso 1 1 calc R
C2 C 0.1038(3) 0.37294(15) 0.4687(2) 0.0712(7) Uani 1 1 d .
H2A H 0.0750 0.3761 0.5342 0.085 Uiso 1 1 calc R
C3 C 0.0631(3) 0.43398(15) 0.3895(2) 0.0746(7) Uani 1 1 d .
H3A H 0.0064 0.4781 0.4016 0.089 Uiso 1 1 calc R
C4 C 0.1063(3) 0.42969(15) 0.2931(2) 0.0761(7) Uani 1 1 d .
H4A H 0.0786 0.4709 0.2399 0.091 Uiso 1 1 calc R
C5 C 0.1908(2) 0.36419(14) 0.27459(19) 0.0631(6) Uani 1 1 d .
H5A H 0.2199 0.3617 0.2092 0.076 Uiso 1 1 calc R
C6 C 0.2322(2) 0.30218(12) 0.35336(15) 0.0464(5) Uani 1 1 d U
C7 C 0.3211(2) 0.23191(13) 0.33020(16) 0.0500(5) Uani 1 1 d U
C8 C 0.3342(2) 0.15685(12) 0.40451(15) 0.0447(5) Uani 1 1 d .
C9 C 0.2152(2) 0.09964(13) 0.35521(17) 0.0507(5) Uani 1 1 d .
C10 C 0.2923(2) 0.01642(12) 0.51912(16) 0.0451(5) Uani 1 1 d .
C11 C 0.2547(2) -0.05252(13) 0.57269(18) 0.0513(5) Uani 1 1 d .
C12 C 0.1227(2) -0.10517(13) 0.51968(19) 0.0668(7) Uani 1 1 d .
H12A H 0.1158 -0.1494 0.5690 0.100 Uiso 1 1 calc R
H12B H 0.1335 -0.1274 0.4510 0.100 Uiso 1 1 calc R
H12C H 0.0349 -0.0723 0.5052 0.100 Uiso 1 1 calc R
C13 C 0.3444(3) -0.06829(14) 0.67833(19) 0.0614(6) Uani 1 1 d .
H13A H 0.3231 -0.1142 0.7156 0.074 Uiso 1 1 calc R
C14 C 0.4642(2) -0.01982(14) 0.73223(17) 0.0576(6) Uani 1 1 d .
C15 C 0.5481(3) -0.04443(17) 0.84941(18) 0.0898(9) Uani 1 1 d .
H15A H 0.5056 -0.0936 0.8702 0.135 Uiso 1 1 calc R
H15B H 0.5422 -0.0009 0.9000 0.135 Uiso 1 1 calc R
H15C H 0.6495 -0.0544 0.8521 0.135 Uiso 1 1 calc R
C16 C 0.4977(2) 0.04944(13) 0.67610(15) 0.0479(5) Uani 1 1 d .
C17 C 0.4101(2) 0.06812(12) 0.56642(15) 0.0424(5) Uani 1 1 d .
C18 C 0.4341(2) 0.14124(12) 0.50440(15) 0.0424(5) Uani 1 1 d .
C19 C 0.5636(2) 0.19352(13) 0.55539(16) 0.0468(5) Uani 1 1 d .
C20 C 0.6517(2) 0.17578(13) 0.66280(16) 0.0512(5) Uani 1 1 d .
C21 C 0.7767(2) 0.22323(15) 0.71090(19) 0.0648(6) Uani 1 1 d .
H21A H 0.8335 0.2105 0.7822 0.078 Uiso 1 1 calc R
C22 C 0.8169(3) 0.28758(16) 0.6555(2) 0.0713(7) Uani 1 1 d .
H22A H 0.9002 0.3185 0.6886 0.086 Uiso 1 1 calc R
C23 C 0.7322(3) 0.30640(16) 0.5495(2) 0.0715(7) Uani 1 1 d .
H23A H 0.7588 0.3503 0.5112 0.086 Uiso 1 1 calc R
C24 C 0.6077(2) 0.26025(14) 0.49968(19) 0.0627(6) Uani 1 1 d .
H24A H 0.5524 0.2736 0.4282 0.075 Uiso 1 1 calc R
C25 C 0.6190(2) 0.10575(15) 0.72844(17) 0.0601(6) Uani 1 1 d .

loop_
_atom_site_aniso_label
_atom_site_aniso_U_11
_atom_site_aniso_U_22
_atom_site_aniso_U_33
_atom_site_aniso_U_23
_atom_site_aniso_U_13
_atom_site_aniso_U_12
O1 0.0773(11) 0.0829(12) 0.0601(9) 0.0100(9) 0.0329(9) 0.0119(9)
O2 0.0580(10) 0.0735(11) 0.0615(10) 0.0049(9) -0.0059(8) -0.0031(8)
O3 0.0435(8) 0.0530(9) 0.0589(9) 0.0008(8) 0.0105(7) -0.0003(7)
O4 0.1187(15) 0.1317(18) 0.0544(10) 0.0147(11) -0.0137(10) -0.0368(13)
C1 0.0688(15) 0.0546(14) 0.0509(13) 0.0042(11) 0.0137(11) 0.0077(12)
C2 0.0788(17) 0.0712(17) 0.0657(15) -0.0060(14) 0.0230(13) 0.0165(14)
C3 0.0740(17) 0.0600(17) 0.0872(18) -0.0036(15) 0.0175(15) 0.0154(13)
C4 0.0737(17) 0.0595(16) 0.0917(19) 0.0200(15) 0.0166(15) 0.0119(13)
C5 0.0591(14) 0.0666(16) 0.0655(14) 0.0166(13) 0.0202(12) 0.0057(12)
C6 0.0437(12) 0.0490(12) 0.0447(11) 0.0021(10) 0.0090(9) -0.0012(10)
C7 0.0450(12) 0.0612(14) 0.0423(11) -0.0006(11) 0.0090(10) -0.0030(10)
C8 0.0397(11) 0.0468(12) 0.0483(12) -0.0020(10) 0.0130(10) 0.0045(10)
C9 0.0451(13) 0.0525(14) 0.0537(13) 0.0005(12) 0.0121(11) 0.0077(11)
C10 0.0418(12) 0.0485(12) 0.0481(12) -0.0009(10) 0.0173(10) 0.0092(10)
C11 0.0522(13) 0.0447(13) 0.0642(14) -0.0007(11) 0.0281(11) 0.0058(10)
C12 0.0624(15) 0.0527(14) 0.0928(18) 0.0011(13) 0.0335(14) -0.0043(12)
C13 0.0742(17) 0.0529(14) 0.0644(14) 0.0115(12) 0.0313(13) 0.0081(13)
C14 0.0632(15) 0.0608(15) 0.0527(13) 0.0049(12) 0.0222(12) 0.0139(13)
C15 0.109(2) 0.095(2) 0.0597(15) 0.0199(15) 0.0136(15) 0.0080(17)
C16 0.0486(13) 0.0517(13) 0.0450(12) -0.0022(11) 0.0156(10) 0.0089(10)
C17 0.0391(11) 0.0434(12) 0.0477(11) -0.0028(10) 0.0171(9) 0.0080(9)
C18 0.0396(11) 0.0445(12) 0.0454(11) -0.0054(10) 0.0155(9) 0.0058(9)
C19 0.0415(11) 0.0482(13) 0.0518(12) -0.0077(11) 0.0143(10) 0.0045(10)
C20 0.0460(13) 0.0559(14) 0.0497(12) -0.0126(11) 0.0094(11) 0.0048(10)
C21 0.0581(15) 0.0719(17) 0.0590(14) -0.0164(13) 0.0061(12) -0.0018(13)
C22 0.0546(15) 0.0706(18) 0.0831(18) -0.0177(15) 0.0086(14) -0.0090(13)
C23 0.0601(15) 0.0653(16) 0.0863(17) 0.0018(14) 0.0151(14) -0.0105(13)
C24 0.0507(14) 0.0640(16) 0.0680(14) 0.0036(13) 0.0067(11) -0.0050(12)
C25 0.0607(14) 0.0745(17) 0.0419(12) -0.0029(12) 0.0084(11) 0.0046(13)

loop_
_atom_type_symbol
_atom_type_description
_atom_type_scat_dispersion_real
_atom_type_scat_dispersion_imag
_atom_type_scat_source
C C 0.0033 0.0016 'International Tables Vol C Tables 4.2.6.8 and 6.1.1.4'
H H 0.0000 0.0000 'International Tables Vol C Tables 4.2.6.8 and 6.1.1.4'
O O 0.0106 0.0060 'International Tables Vol C Tables 4.2.6.8 and 6.1.1.4'

loop_
_geom_angle_atom_site_label_1
_geom_angle_atom_site_label_2
_geom_angle_atom_site_label_3
_geom_angle
C9 O3 C10 121.01(16)
C2 C1 C6 120.6(2)
C1 C2 C3 120.1(2)
C4 C3 C2 120.1(2)
C3 C4 C5 120.2(2)
C4 C5 C6 120.3(2)
C5 C6 C1 118.7(2)
C5 C6 C7 118.98(18)
C1 C6 C7 122.33(19)
O1 C7 C6 122.2(2)
O1 C7 C8 120.59(19)
C6 C7 C8 117.08(17)
C18 C8 C9 121.88(19)
C18 C8 C7 128.98(18)
C9 C8 C7 109.11(16)
O2 C9 O3 116.84(19)
O2 C9 C8 124.8(2)
O3 C9 C8 118.36(18)
O3 C10 C17 121.82(18)
O3 C10 C11 114.36(18)
C17 C10 C11 123.82(19)
C13 C11 C10 115.8(2)
C13 C11 C12 122.2(2)
C10 C11 C12 121.98(19)
C11 C13 C14 124.3(2)
C13 C14 C16 118.24(19)
C13 C14 C15 117.5(2)
C16 C14 C15 124.3(2)
C14 C16 C17 119.9(2)
C14 C16 C25 121.84(19)
C17 C16 C25 118.22(19)
C10 C17 C16 117.92(18)
C10 C17 C18 118.91(17)
C16 C17 C18 123.09(18)
C8 C18 C17 117.69(18)
C8 C18 C19 124.73(19)
C17 C18 C19 117.58(17)
C20 C19 C24 116.91(19)
C20 C19 C18 119.94(19)
C24 C19 C18 123.11(18)
C21 C20 C19 120.6(2)
C21 C20 C25 117.45(19)
C19 C20 C25 121.92(19)
C22 C21 C20 121.4(2)
C21 C22 C23 119.2(2)
C22 C23 C24 120.6(2)
C23 C24 C19 121.3(2)
O4 C25 C16 121.6(2)
O4 C25 C20 119.5(2)
C16 C25 C20 118.90(18)

loop_
_geom_bond_atom_site_label_1
_geom_bond_atom_site_label_2
_geom_bond_distance
O1 C7 1.223(2)
O2 C9 1.214(2)
O3 C9 1.369(2)
O3 C10 1.386(2)
O4 C25 1.220(2)
C1 C2 1.376(3)
C1 C6 1.395(3)
C2 C3 1.380(3)
C3 C4 1.373(3)
C4 C5 1.385(3)
C5 C6 1.389(3)
C6 C7 1.490(3)
C7 C8 1.518(3)
C8 C18 1.370(2)
C8 C9 1.459(3)
C10 C17 1.390(3)
C10 C11 1.398(3)
C11 C13 1.386(3)
C11 C12 1.508(3)
C13 C14 1.393(3)
C14 C16 1.406(3)
C14 C15 1.518(3)
C16 C17 1.429(3)
C16 C25 1.473(3)
C17 C18 1.469(3)
C18 C19 1.483(3)
C19 C20 1.404(3)
C19 C24 1.410(3)
C20 C21 1.401(3)
C20 C25 1.483(3)
C21 C22 1.362(3)
C22 C23 1.384(3)
C23 C24 1.390(3)
